data_1547110
loop_
_publ_author_name
'Mallik, Sumitava'
'Bhajammanavar, Vinod'
'Ramakrishna, Isai'
'Baidya, Mahiuddin'

_publ_section_title
;
 Cross-Aldol Reaction of Activated Carbonyls with Nitrosocarbonyl
 Intermediates: Stereoselective Synthesis toward \a-Hydroxy-\b-amino
 Esters and Amides.
;
_journal_issue 14
_journal_name_full 'Organic letters'
_journal_page_first 3843
_journal_page_last 3846
_journal_paper_doi 10.1021/acs.orglett.7b01721
_journal_volume 19
_journal_year 2017
_chemical_formula_moiety 'C23 H31 N O5'
_chemical_formula_sum 'C23 H31 N O5'
_chemical_formula_weight 401.49
_space_group_crystal_system monoclinic
_space_group_IT_number 4
_space_group_name_Hall 'P 2yb'
_space_group_name_H-M_alt 'P 1 21 1'
_symmetry_space_group_name_Hall 'P 2yb'
_symmetry_space_group_name_H-M 'P 1 21 1'
_atom_sites_solution_hydrogens mixed
_audit_creation_method SHELXL-2014/7
_cell_angle_alpha 90
_cell_angle_beta 95.4153(15)
_cell_angle_gamma 90
_cell_formula_units_Z 2
_cell_length_a 10.3276(3)
_cell_length_b 8.4210(3)
_cell_length_c 13.1353(4)
_cell_measurement_reflns_used 3062
_cell_measurement_temperature 296(2)
_cell_measurement_theta_max 22.38
_cell_measurement_theta_min 2.40
_cell_volume 1137.26(6)
_computing_cell_refinement 'Bruker SAINT'
_computing_data_collection 'Bruker APEX2'
_computing_data_reduction 'Bruker SAINT'
_computing_molecular_graphics 'Bruker SHELXTL'
_computing_publication_material 'Bruker SHELXTL'
_computing_structure_refinement 'SHELXL-2014/7 (Sheldrick, 2014)'
_computing_structure_solution 'SHELXS-97 (Sheldrick 2008)'
_diffrn_ambient_temperature 296(2)
_diffrn_measured_fraction_theta_full 0.999
_diffrn_measured_fraction_theta_max 0.999
_diffrn_measurement_device_type 'Bruker APEX-II CCD'
_diffrn_measurement_method '\f and \w scans'
_diffrn_radiation_type MoK\a
_diffrn_radiation_wavelength 0.71073
_diffrn_reflns_av_R_equivalents 0.0195
_diffrn_reflns_av_unetI/netI 0.0252
_diffrn_reflns_Laue_measured_fraction_full 0.999
_diffrn_reflns_Laue_measured_fraction_max 0.999
_diffrn_reflns_limit_h_max 11
_diffrn_reflns_limit_h_min -12
_diffrn_reflns_limit_k_max 7
_diffrn_reflns_limit_k_min -9
_diffrn_reflns_limit_l_max 15
_diffrn_reflns_limit_l_min -15
_diffrn_reflns_number 8409
_diffrn_reflns_point_group_measured_fraction_full 0.794
_diffrn_reflns_point_group_measured_fraction_max 0.794
_diffrn_reflns_theta_full 24.991
_diffrn_reflns_theta_max 24.991
_diffrn_reflns_theta_min 1.557
_exptl_absorpt_coefficient_mu 0.082
_exptl_absorpt_correction_T_max 0.984
_exptl_absorpt_correction_T_min 0.976
_exptl_absorpt_correction_type multi-scan
_exptl_absorpt_process_details 'SADABS V2014/5(Bruker AXS.Inc)'
_exptl_crystal_colour colourless
_exptl_crystal_density_diffrn 1.172
_exptl_crystal_description block
_exptl_crystal_F_000 432
_exptl_crystal_size_max 0.300
_exptl_crystal_size_mid 0.250
_exptl_crystal_size_min 0.200
_refine_diff_density_max 0.176
_refine_diff_density_min -0.191
_refine_diff_density_rms 0.033
_refine_ls_abs_structure_details
; 
 Flack x determined using 732 quotients [(I+)-(I-)]/[(I+)+(I-)] 
 (Parsons, Flack and Wagner, Acta Cryst. B69 (2013) 249-259). 
;
_refine_ls_abs_structure_Flack 0.2(5)
_refine_ls_extinction_coef 0.014(3)
_refine_ls_extinction_expression Fc^*^=kFc[1+0.001xFc^2^\l^3^/sin(2\q)]^-1/4^
_refine_ls_extinction_method 'SHELXL-2014/7 (Sheldrick 2014'
_refine_ls_goodness_of_fit_ref 1.048
_refine_ls_hydrogen_treatment mixed
_refine_ls_matrix_type full
_refine_ls_number_parameters 271
_refine_ls_number_reflns 3179
_refine_ls_number_restraints 1
_refine_ls_restrained_S_all 1.048
_refine_ls_R_factor_all 0.0586
_refine_ls_R_factor_gt 0.0433
_refine_ls_shift/su_max 0.000
_refine_ls_shift/su_mean 0.000
_refine_ls_structure_factor_coef Fsqd
_refine_ls_weighting_details 'w=1/[\s^2^(Fo^2^)+(0.0445P)^2^+0.2324P] where P=(Fo^2^+2Fc^2^)/3'
_refine_ls_weighting_scheme calc
_refine_ls_wR_factor_gt 0.0982
_refine_ls_wR_factor_ref 0.1074
_reflns_Friedel_coverage 0.480
_reflns_Friedel_fraction_full 0.557
_reflns_Friedel_fraction_max 0.557
_reflns_number_gt 2496
_reflns_number_total 3179
_reflns_threshold_expression 'I > 2\s(I)'
_cod_data_source_file ol7b01721_si_003.cif
_cod_data_source_block 41
_cod_database_code 1547110
_shelx_shelxl_version_number 2014/7
_shelx_space_group_comment
; 
The symmetry employed for this shelxl refinement is uniquely defined 
by the following loop, which should always be used as a source of 
symmetry information in preference to the above space-group names. 
They are only intended as comments. 
;
_shelx_estimated_absorpt_t_min 0.976
_shelx_estimated_absorpt_t_max 0.984

loop_
_space_group_symop_operation_xyz
'x, y, z'
'-x, y+1/2, -z'

loop_
_atom_site_label
_atom_site_type_symbol
_atom_site_fract_x
_atom_site_fract_y
_atom_site_fract_z
_atom_site_U_iso_or_equiv
_atom_site_adp_type
_atom_site_occupancy
_atom_site_site_symmetry_order
_atom_site_calc_flag
_atom_site_refinement_flags_posn
_atom_site_refinement_flags_adp
C1 C 1.2622(3) 0.7828(6) 0.6706(3) 0.0788(12) Uani 1 1 d . .
H1 H 1.2365 0.7677 0.6015 0.095 Uiso 1 1 calc R U
C2 C 1.3936(4) 0.7823(7) 0.7042(3) 0.0941(15) Uani 1 1 d . .
H2 H 1.4549 0.7629 0.6582 0.113 Uiso 1 1 calc R U
C3 C 1.4333(4) 0.8101(7) 0.8046(3) 0.1010(16) Uani 1 1 d . .
H3 H 1.5215 0.8118 0.8269 0.121 Uiso 1 1 calc R U
C4 C 1.3425(4) 0.8355(9) 0.8725(3) 0.117(2) Uani 1 1 d . .
H4 H 1.3688 0.8549 0.9411 0.140 Uiso 1 1 calc R U
C5 C 1.2119(4) 0.8321(7) 0.8389(3) 0.0897(15) Uani 1 1 d . .
H5 H 1.1511 0.8483 0.8858 0.108 Uiso 1 1 calc R U
C6 C 1.1689(3) 0.8055(5) 0.7379(2) 0.0592(9) Uani 1 1 d . .
C7 C 1.0294(3) 0.8067(4) 0.7101(2) 0.0571(9) Uani 1 1 d . .
H7 H 0.9811 0.8232 0.7655 0.069 Uiso 1 1 calc R U
C8 C 0.9562(3) 0.7892(4) 0.6218(2) 0.0513(8) Uani 1 1 d . .
C9 C 0.8125(3) 0.7936(5) 0.6226(3) 0.0634(9) Uani 1 1 d . .
C10 C 0.7348(4) 0.6845(6) 0.5472(3) 0.0709(11) Uani 1 1 d . .
C11 C 0.5460(5) 0.6441(9) 0.4374(5) 0.147(3) Uani 1 1 d . .
H11A H 0.5919 0.6206 0.3781 0.177 Uiso 1 1 calc R U
H11B H 0.5321 0.5446 0.4720 0.177 Uiso 1 1 calc R U
C12 C 0.4344(6) 0.7069(11) 0.4075(6) 0.204(5) Uani 1 1 d . .
H12A H 0.4476 0.8067 0.3747 0.306 Uiso 1 1 calc R U
H12B H 0.3861 0.7237 0.4656 0.306 Uiso 1 1 calc R U
H12C H 0.3867 0.6367 0.3601 0.306 Uiso 1 1 calc R U
C13 C 0.9523(3) 0.8303(4) 0.4417(2) 0.0497(8) Uani 1 1 d . .
C14 C 0.9370(3) 0.8310(5) 0.2591(2) 0.0630(10) Uani 1 1 d . .
H14 H 0.9541 0.9455 0.2615 0.076 Uiso 1 1 calc R U
C15 C 0.7924(3) 0.8032(6) 0.2378(3) 0.0778(12) Uani 1 1 d . .
H15A H 0.7473 0.8566 0.2895 0.093 Uiso 1 1 calc R U
H15B H 0.7747 0.6904 0.2421 0.093 Uiso 1 1 calc R U
C16 C 0.7406(4) 0.8639(8) 0.1325(3) 0.1026(16) Uani 1 1 d . .
H16 H 0.7582 0.9781 0.1301 0.123 Uiso 1 1 calc R U
C17 C 0.8152(5) 0.7833(9) 0.0524(3) 0.1143(19) Uani 1 1 d . .
H17A H 0.7982 0.6700 0.0529 0.137 Uiso 1 1 calc R U
H17B H 0.7849 0.8238 -0.0148 0.137 Uiso 1 1 calc R U
C18 C 0.9594(4) 0.8116(7) 0.0723(3) 0.0996(16) Uani 1 1 d . .
H18A H 0.9768 0.9241 0.0657 0.120 Uiso 1 1 calc R U
H18B H 1.0037 0.7560 0.0210 0.120 Uiso 1 1 calc R U
C19 C 1.0149(4) 0.7552(6) 0.1794(2) 0.0699(11) Uani 1 1 d . .
H19 H 0.9988 0.6407 0.1820 0.084 Uiso 1 1 calc R U
C20 C 0.5935(5) 0.8401(12) 0.1127(4) 0.162(3) Uani 1 1 d . .
H20A H 0.5739 0.7287 0.1139 0.243 Uiso 1 1 calc R U
H20B H 0.5636 0.8831 0.0470 0.243 Uiso 1 1 calc R U
H20C H 0.5508 0.8935 0.1648 0.243 Uiso 1 1 calc R U
C21 C 1.1619(4) 0.7778(6) 0.2001(3) 0.0809(12) Uani 1 1 d . .
H21 H 1.1850 0.7504 0.2721 0.097 Uiso 1 1 calc R U
C22 C 1.2362(5) 0.6640(7) 0.1368(4) 0.1067(17) Uani 1 1 d . .
H22A H 1.3275 0.6708 0.1583 0.160 Uiso 1 1 calc R U
H22B H 1.2214 0.6921 0.0658 0.160 Uiso 1 1 calc R U
H22C H 1.2066 0.5575 0.1464 0.160 Uiso 1 1 calc R U
C23 C 1.2074(5) 0.9485(7) 0.1860(4) 0.1114(17) Uani 1 1 d . .
H23A H 1.1588 1.0189 0.2255 0.167 Uiso 1 1 calc R U
H23B H 1.1935 0.9770 0.1151 0.167 Uiso 1 1 calc R U
H23C H 1.2983 0.9568 0.2086 0.167 Uiso 1 1 calc R U
N1 N 1.0039(3) 0.7533(4) 0.52669(18) 0.0505(7) Uani 1 1 d . .
O1 O 0.7567(3) 0.8634(4) 0.6855(2) 0.0969(11) Uani 1 1 d . .
O2 O 0.7686(3) 0.5511(4) 0.5341(3) 0.1096(12) Uani 1 1 d . .
O3 O 0.6271(3) 0.7487(4) 0.5069(2) 0.0975(10) Uani 1 1 d . .
O4 O 0.8849(2) 0.9474(3) 0.44411(17) 0.0586(6) Uani 1 1 d . .
O5 O 0.9861(2) 0.7591(3) 0.35718(14) 0.0579(6) Uani 1 1 d . .
H1N H 1.044(4) 0.672(5) 0.517(3) 0.059(12) Uiso 1 1 d . .

loop_
_atom_site_aniso_label
_atom_site_aniso_U_11
_atom_site_aniso_U_22
_atom_site_aniso_U_33
_atom_site_aniso_U_23
_atom_site_aniso_U_13
_atom_site_aniso_U_12
C1 0.063(2) 0.120(4) 0.0515(19) -0.001(2) -0.0023(17) -0.016(3)
C2 0.058(2) 0.148(5) 0.075(3) 0.002(3) 0.0016(19) -0.014(3)
C3 0.063(2) 0.148(5) 0.085(3) 0.018(3) -0.022(2) -0.022(3)
C4 0.080(3) 0.205(7) 0.061(3) 0.004(3) -0.020(2) -0.015(4)
C5 0.075(3) 0.147(5) 0.046(2) -0.001(2) -0.0026(18) -0.009(3)
C6 0.0558(19) 0.078(3) 0.0425(17) 0.0060(17) 0.0003(14) -0.008(2)
C7 0.0602(19) 0.070(2) 0.0418(17) -0.0039(17) 0.0069(14) -0.0059(19)
C8 0.0545(18) 0.056(2) 0.0436(17) -0.0004(16) 0.0046(14) -0.0021(18)
C9 0.0529(19) 0.080(3) 0.0576(19) -0.005(2) 0.0055(16) 0.005(2)
C10 0.050(2) 0.086(3) 0.078(3) -0.018(2) 0.011(2) -0.009(2)
C11 0.077(4) 0.181(7) 0.174(6) -0.092(5) -0.039(4) -0.016(4)
C12 0.116(5) 0.257(11) 0.219(8) -0.134(8) -0.089(5) 0.051(6)
C13 0.0451(17) 0.057(2) 0.0457(19) -0.0034(17) -0.0038(14) -0.0099(18)
C14 0.071(2) 0.076(3) 0.0398(18) 0.0081(17) -0.0062(15) -0.003(2)
C15 0.067(2) 0.106(3) 0.057(2) -0.003(2) -0.0125(17) -0.013(3)
C16 0.088(3) 0.137(5) 0.076(3) 0.005(3) -0.026(2) -0.006(3)
C17 0.123(4) 0.158(5) 0.055(2) 0.011(3) -0.027(2) -0.030(4)
C18 0.117(4) 0.132(5) 0.048(2) 0.005(3) 0.000(2) -0.011(4)
C19 0.086(3) 0.083(3) 0.0402(17) 0.002(2) 0.0020(17) -0.009(2)
C20 0.085(4) 0.272(10) 0.118(4) -0.007(6) -0.047(3) -0.007(5)
C21 0.085(3) 0.105(4) 0.054(2) 0.003(2) 0.0151(18) 0.010(3)
C22 0.127(4) 0.116(4) 0.082(3) 0.006(3) 0.037(3) 0.015(3)
C23 0.099(4) 0.114(4) 0.123(4) -0.019(4) 0.021(3) -0.016(3)
N1 0.0546(16) 0.0532(19) 0.0429(16) 0.0000(14) 0.0012(12) 0.0071(16)
O1 0.0646(16) 0.143(3) 0.0841(19) -0.045(2) 0.0108(14) 0.0123(17)
O2 0.089(2) 0.088(2) 0.150(3) -0.038(2) 0.001(2) -0.007(2)
O3 0.0554(15) 0.127(3) 0.106(2) -0.041(2) -0.0161(14) 0.0016(19)
O4 0.0569(14) 0.0575(15) 0.0594(14) 0.0020(12) -0.0051(11) 0.0058(13)
O5 0.0674(14) 0.0674(15) 0.0381(11) 0.0039(11) 0.0016(10) 0.0047(13)

loop_
_atom_type_symbol
_atom_type_description
_atom_type_scat_dispersion_real
_atom_type_scat_dispersion_imag
_atom_type_scat_source
C C 0.0033 0.0016 'International Tables Vol C Tables 4.2.6.8 and 6.1.1.4'
H H 0.0000 0.0000 'International Tables Vol C Tables 4.2.6.8 and 6.1.1.4'
N N 0.0061 0.0033 'International Tables Vol C Tables 4.2.6.8 and 6.1.1.4'
O O 0.0106 0.0060 'International Tables Vol C Tables 4.2.6.8 and 6.1.1.4'

loop_
_geom_angle_atom_site_label_1
_geom_angle_atom_site_label_2
_geom_angle_atom_site_label_3
_geom_angle
C6 C1 C2 121.2(3)
C6 C1 H1 119.4
C2 C1 H1 119.4
C3 C2 C1 120.2(4)
C3 C2 H2 119.9
C1 C2 H2 119.9
C2 C3 C4 119.6(4)
C2 C3 H3 120.2
C4 C3 H3 120.2
C3 C4 C5 119.8(4)
C3 C4 H4 120.1
C5 C4 H4 120.1
C6 C5 C4 121.9(4)
C6 C5 H5 119.0
C4 C5 H5 119.0
C5 C6 C1 117.3(3)
C5 C6 C7 117.6(3)
C1 C6 C7 125.1(3)
C8 C7 C6 133.3(3)
C8 C7 H7 113.4
C6 C7 H7 113.4
C7 C8 N1 125.1(3)
C7 C8 C9 118.4(3)
N1 C8 C9 116.2(3)
O1 C9 C8 124.1(3)
O1 C9 C10 118.9(3)
C8 C9 C10 116.4(3)
O2 C10 O3 125.6(4)
O2 C10 C9 121.2(4)
O3 C10 C9 113.0(4)
C12 C11 O3 112.4(6)
C12 C11 H11A 109.1
O3 C11 H11A 109.1
C12 C11 H11B 109.1
O3 C11 H11B 109.1
H11A C11 H11B 107.8
C11 C12 H12A 109.5
C11 C12 H12B 109.5
H12A C12 H12B 109.5
C11 C12 H12C 109.5
H12A C12 H12C 109.5
H12B C12 H12C 109.5
O4 C13 O5 125.6(3)
O4 C13 N1 123.5(3)
O5 C13 N1 110.9(3)
O5 C14 C15 110.6(3)
O5 C14 C19 105.6(3)
C15 C14 C19 112.7(3)
O5 C14 H14 109.3
C15 C14 H14 109.3
C19 C14 H14 109.3
C14 C15 C16 111.9(3)
C14 C15 H15A 109.2
C16 C15 H15A 109.2
C14 C15 H15B 109.2
C16 C15 H15B 109.2
H15A C15 H15B 107.9
C17 C16 C15 108.7(4)
C17 C16 C20 112.6(4)
C15 C16 C20 111.6(4)
C17 C16 H16 107.9
C15 C16 H16 107.9
C20 C16 H16 107.9
C18 C17 C16 111.5(4)
C18 C17 H17A 109.3
C16 C17 H17A 109.3
C18 C17 H17B 109.3
C16 C17 H17B 109.3
H17A C17 H17B 108.0
C17 C18 C19 112.7(4)
C17 C18 H18A 109.1
C19 C18 H18A 109.1
C17 C18 H18B 109.1
C19 C18 H18B 109.1
H18A C18 H18B 107.8
C14 C19 C21 114.0(3)
C14 C19 C18 108.9(3)
C21 C19 C18 113.7(3)
C14 C19 H19 106.6
C21 C19 H19 106.6
C18 C19 H19 106.6
C16 C20 H20A 109.5
C16 C20 H20B 109.5
H20A C20 H20B 109.5
C16 C20 H20C 109.5
H20A C20 H20C 109.5
H20B C20 H20C 109.5
C22 C21 C19 111.5(4)
C22 C21 C23 110.4(4)
C19 C21 C23 114.0(4)
C22 C21 H21 106.8
C19 C21 H21 106.8
C23 C21 H21 106.8
C21 C22 H22A 109.5
C21 C22 H22B 109.5
H22A C22 H22B 109.5
C21 C22 H22C 109.5
H22A C22 H22C 109.5
H22B C22 H22C 109.5
C21 C23 H23A 109.5
C21 C23 H23B 109.5
H23A C23 H23B 109.5
C21 C23 H23C 109.5
H23A C23 H23C 109.5
H23B C23 H23C 109.5
C13 N1 C8 118.8(3)
C13 N1 H1N 116(3)
C8 N1 H1N 122(3)
C10 O3 C11 114.6(4)
C13 O5 C14 116.6(3)

loop_
_geom_bond_atom_site_label_1
_geom_bond_atom_site_label_2
_geom_bond_distance
C1 C6 1.381(5)
C1 C2 1.387(5)
C1 H1 0.9300
C2 C3 1.364(6)
C2 H2 0.9300
C3 C4 1.371(6)
C3 H3 0.9300
C4 C5 1.379(5)
C4 H4 0.9300
C5 C6 1.376(4)
C5 H5 0.9300
C6 C7 1.453(4)
C7 C8 1.331(4)
C7 H7 0.9300
C8 N1 1.418(4)
C8 C9 1.486(4)
C9 O1 1.204(4)
C9 C10 1.523(5)
C10 O2 1.194(5)
C10 O3 1.303(5)
C11 C12 1.295(8)
C11 O3 1.472(5)
C11 H11A 0.9700
C11 H11B 0.9700
C12 H12A 0.9600
C12 H12B 0.9600
C12 H12C 0.9600
C13 O4 1.209(4)
C13 O5 1.337(4)
C13 N1 1.355(4)
C14 O5 1.470(4)
C14 C15 1.511(5)
C14 C19 1.520(5)
C14 H14 0.9800
C15 C16 1.524(6)
C15 H15A 0.9700
C15 H15B 0.9700
C16 C17 1.521(7)
C16 C20 1.529(6)
C16 H16 0.9800
C17 C18 1.507(6)
C17 H17A 0.9700
C17 H17B 0.9700
C18 C19 1.543(5)
C18 H18A 0.9700
C18 H18B 0.9700
C19 C21 1.529(5)
C19 H19 0.9800
C20 H20A 0.9600
C20 H20B 0.9600
C20 H20C 0.9600
C21 C22 1.523(6)
C21 C23 1.528(8)
C21 H21 0.9800
C22 H22A 0.9600
C22 H22B 0.9600
C22 H22C 0.9600
C23 H23A 0.9600
C23 H23B 0.9600
C23 H23C 0.9600
N1 H1N 0.81(4)

loop_
_geom_torsion_atom_site_label_1
_geom_torsion_atom_site_label_2
_geom_torsion_atom_site_label_3
_geom_torsion_atom_site_label_4
_geom_torsion
C6 C1 C2 C3 -2.4(9)
C1 C2 C3 C4 1.3(9)
C2 C3 C4 C5 0.2(9)
C3 C4 C5 C6 -0.7(9)
C4 C5 C6 C1 -0.3(8)
C4 C5 C6 C7 -179.1(5)
C2 C1 C6 C5 1.9(7)
C2 C1 C6 C7 -179.5(5)
C5 C6 C7 C8 178.4(4)
C1 C6 C7 C8 -0.3(7)
C6 C7 C8 N1 4.0(7)
C6 C7 C8 C9 178.5(4)
C7 C8 C9 O1 26.9(6)
N1 C8 C9 O1 -158.1(4)
C7 C8 C9 C10 -144.7(4)
N1 C8 C9 C10 30.3(5)
O1 C9 C10 O2 -129.2(5)
C8 C9 C10 O2 42.8(6)
O1 C9 C10 O3 46.1(6)
C8 C9 C10 O3 -141.9(3)
O5 C14 C15 C16 -175.1(4)
C19 C14 C15 C16 -57.2(5)
C14 C15 C16 C17 57.0(6)
C14 C15 C16 C20 -178.2(5)
C15 C16 C17 C18 -57.1(6)
C20 C16 C17 C18 178.7(5)
C16 C17 C18 C19 57.2(7)
O5 C14 C19 C21 -57.8(4)
C15 C14 C19 C21 -178.6(4)
O5 C14 C19 C18 174.2(3)
C15 C14 C19 C18 53.4(5)
C17 C18 C19 C14 -53.6(6)
C17 C18 C19 C21 178.2(5)
C14 C19 C21 C22 164.3(4)
C18 C19 C21 C22 -70.2(5)
C14 C19 C21 C23 -69.8(5)
C18 C19 C21 C23 55.8(5)
O4 C13 N1 C8 13.7(5)
O5 C13 N1 C8 -166.2(3)
C7 C8 N1 C13 -138.2(4)
C9 C8 N1 C13 47.2(4)
O2 C10 O3 C11 -2.1(7)
C9 C10 O3 C11 -177.1(4)
C12 C11 O3 C10 173.4(7)
O4 C13 O5 C14 0.4(5)
N1 C13 O5 C14 -179.7(3)
C15 C14 O5 C13 -71.6(4)
C19 C14 O5 C13 166.3(3)
